data_2105816
loop_
_publ_author_name
'Rafailov, Gennady'
'Dahan, Isaac'
'Meshi, Louisa'

_publ_section_title
;
 New ordered phase in the quasi-binary UAl~3~--USi~3~ system
;
_journal_coeditor_code HW5030
_journal_issue 3
_journal_name_full 'Acta Crystallographica Section B'
_journal_page_first 580
_journal_page_last 585
_journal_paper_doi 10.1107/S2052520614003801
_journal_volume 70
_journal_year 2014
_chemical_formula_sum 'Al28 Si20 U16'
_chemical_formula_weight 5125.72
_chemical_name_systematic
;
 ?
;
_space_group_IT_number 139
_symmetry_space_group_name_Hall '-I 4 2'
_symmetry_space_group_name_H-M 'I 4/m m m'
_atom_sites_solution_hydrogens geom
_atom_sites_solution_primary direct
_atom_sites_solution_secondary difmap
_audit_creation_method SHELXL-97
_cell_angle_alpha 90.00
_cell_angle_beta 90.00
_cell_angle_gamma 90.00
_cell_formula_units_Z 4
_cell_length_a 8.3471(10)
_cell_length_b 8.3471(10)
_cell_length_c 16.809(6)
_cell_volume 1171.2(5)
_computing_structure_refinement 'SHELXL-97 (Sheldrick, 1997)'
_diffrn_ambient_temperature 293(2)
_diffrn_measured_fraction_theta_full 0.995
_diffrn_measured_fraction_theta_max 0.995
_diffrn_radiation_monochromator graphite
_diffrn_radiation_source 'fine-focus sealed tube'
_diffrn_radiation_wavelength 1.54060
_diffrn_reflns_av_R_equivalents 0.0000
_diffrn_reflns_av_sigmaI/netI 0.0003
_diffrn_reflns_limit_h_max 10
_diffrn_reflns_limit_h_min 0
_diffrn_reflns_limit_k_max 7
_diffrn_reflns_limit_k_min 0
_diffrn_reflns_limit_l_max 20
_diffrn_reflns_limit_l_min 0
_diffrn_reflns_number 400
_diffrn_reflns_theta_full 73.79
_diffrn_reflns_theta_max 73.79
_diffrn_reflns_theta_min 5.26
_exptl_crystal_density_diffrn 7.268
_exptl_crystal_density_method 'not measured'
_exptl_crystal_F_000 2116
_refine_diff_density_max 5.622
_refine_diff_density_min -3.912
_refine_ls_extinction_method none
_refine_ls_goodness_of_fit_ref 2.034
_refine_ls_hydrogen_treatment mixed
_refine_ls_matrix_type full
_refine_ls_number_parameters 1
_refine_ls_number_reflns 400
_refine_ls_number_restraints 0
_refine_ls_restrained_S_all 2.034
_refine_ls_R_factor_all 0.0332
_refine_ls_R_factor_gt 0.0321
_refine_ls_shift/su_max 0.000
_refine_ls_shift/su_mean 0.000
_refine_ls_structure_factor_coef Fsqd
_refine_ls_weighting_details 'calc w=1/[\s^2^(Fo^2^)+(0.0936P)^2^+0.0000P] where P=(Fo^2^+2Fc^2^)/3'
_refine_ls_weighting_scheme calc
_refine_ls_wR_factor_gt 0.1459
_refine_ls_wR_factor_ref 0.1899
_reflns_number_gt 400
_reflns_number_total 400
_reflns_threshold_expression >2sigma(I)
_cod_data_source_file hw5030sup1.cf
_cod_data_source_block I
_cod_depositor_comments 'Adding full bibliography for 2105816.cif.'
_cod_original_cell_volume 1171.1(5)
_cod_database_code 2105816
_cod_database_fobs_code 2105816

loop_
_symmetry_equiv_pos_as_xyz
'x, y, z'
'-y, x, z'
'-x, -y, z'
'y, -x, z'
'-x, y, z'
'y, x, z'
'x, -y, z'
'-y, -x, z'
'x+1/2, y+1/2, z+1/2'
'-y+1/2, x+1/2, z+1/2'
'-x+1/2, -y+1/2, z+1/2'
'y+1/2, -x+1/2, z+1/2'
'-x+1/2, y+1/2, z+1/2'
'y+1/2, x+1/2, z+1/2'
'x+1/2, -y+1/2, z+1/2'
'-y+1/2, -x+1/2, z+1/2'
'-x, -y, -z'
'y, -x, -z'
'x, y, -z'
'-y, x, -z'
'x, -y, -z'
'-y, -x, -z'
'-x, y, -z'
'y, x, -z'
'-x+1/2, -y+1/2, -z+1/2'
'y+1/2, -x+1/2, -z+1/2'
'x+1/2, y+1/2, -z+1/2'
'-y+1/2, x+1/2, -z+1/2'
'x+1/2, -y+1/2, -z+1/2'
'-y+1/2, -x+1/2, -z+1/2'
'-x+1/2, y+1/2, -z+1/2'
'y+1/2, x+1/2, -z+1/2'

loop_
_atom_site_type_symbol
_atom_site_label
_atom_site_fract_x
_atom_site_fract_y
_atom_site_fract_z
_atom_site_U_iso_or_equiv
_atom_site_adp_type
_atom_site_calc_flag
_atom_site_refinement_flags
_atom_site_occupancy
_atom_site_symmetry_multiplicity
U U1 -0.2380 0.2380 0.1189 0.001 Uiso d S 1 2
Si Si1 -0.2604 0.5000 0.0000 0.007 Uiso d S 1 4
Al Al1 0.0000 0.2477 0.2597 0.003 Uiso d S 1 2
Si Si2 0.0000 0.3178 0.0000 0.007 Uiso d S 1 4
Si Si3 0.0000 0.0000 0.1517 0.007 Uiso d S 1 8
Al Al3 0.5000 0.5000 0.1232 0.003 Uiso d S 1 8
Al Al4 0.0000 0.5000 0.1337 0.003 Uiso d S 1 4

loop_
_atom_type_symbol
_atom_type_description
_atom_type_scat_dispersion_real
_atom_type_scat_dispersion_imag
_atom_type_scat_source
U U -4.3638 13.4090 'International Tables Vol C Tables 4.2.6.8 and 6.1.1.4'
Si Si 0.2541 0.3302 'International Tables Vol C Tables 4.2.6.8 and 6.1.1.4'
Al Al 0.2130 0.2455 'International Tables Vol C Tables 4.2.6.8 and 6.1.1.4'

loop_
_geom_angle_atom_site_label_1
_geom_angle_atom_site_label_2
_geom_angle_atom_site_label_3
_geom_angle_site_symmetry_1
_geom_angle_site_symmetry_3
_geom_angle
Si3 U1 Si2 . 2 79.4
Si3 U1 Si2 . . 79.4
Si2 U1 Si2 2 . 80.8
Si3 U1 Al4 . . 91.8
Si2 U1 Al4 2 . 135.9
Si2 U1 Al4 . . 55.1
Si3 U1 Al4 . 2 91.8
Si2 U1 Al4 2 2 55.1
Si2 U1 Al4 . 2 135.9
Al4 U1 Al4 . 2 168.9
Si3 U1 Si1 . 18_455 133.2
Si2 U1 Si1 2 18_455 53.8
Si2 U1 Si1 . 18_455 91.5
Al4 U1 Si1 . 18_455 120.2
Al4 U1 Si1 2 18_455 63.6
Si3 U1 Si1 . . 133.2
Si2 U1 Si1 2 . 91.5
Si2 U1 Si1 . . 53.8
Al4 U1 Si1 . . 63.6
Al4 U1 Si1 2 . 120.2
Si1 U1 Si1 18_455 . 56.9
Si3 U1 Al1 . 26_455 113.8
Si2 U1 Al1 2 26_455 164.3
Si2 U1 Al1 . 26_455 109.2
Al4 U1 Al1 . 26_455 55.3
Al4 U1 Al1 2 26_455 113.8
Si1 U1 Al1 18_455 26_455 112.6
Si1 U1 Al1 . 26_455 85.3
Si3 U1 Al1 . 25_455 113.8
Si2 U1 Al1 2 25_455 109.2
Si2 U1 Al1 . 25_455 164.3
Al4 U1 Al1 . 25_455 113.8
Al4 U1 Al1 2 25_455 55.3
Si1 U1 Al1 18_455 25_455 85.3
Si1 U1 Al1 . 25_455 112.6
Al1 U1 Al1 26_455 25_455 58.5
Si3 U1 Al1 . . 54.9
Si2 U1 Al1 2 . 134.0
Si2 U1 Al1 . . 94.7
Al4 U1 Al1 . . 59.1
Al4 U1 Al1 2 . 115.3
Si1 U1 Al1 18_455 . 170.8
Si1 U1 Al1 . . 122.5
Al1 U1 Al1 26_455 . 59.0
Al1 U1 Al1 25_455 . 86.9
Si3 U1 Al1 . 2 54.9
Si2 U1 Al1 2 2 94.7
Si2 U1 Al1 . 2 134.0
Al4 U1 Al1 . 2 115.3
Al4 U1 Al1 2 2 59.1
Si1 U1 Al1 18_455 2 122.5
Si1 U1 Al1 . 2 170.8
Al1 U1 Al1 26_455 2 86.9
Al1 U1 Al1 25_455 2 59.0
Al1 U1 Al1 . 2 56.4
Si3 U1 Al3 . 1_455 167.5
Si2 U1 Al3 2 1_455 109.8
Si2 U1 Al3 . 1_455 109.8
Al4 U1 Al3 . 1_455 87.1
Al4 U1 Al3 2 1_455 87.1
Si1 U1 Al3 18_455 1_455 56.7
Si1 U1 Al3 . 1_455 56.7
Al1 U1 Al3 26_455 1_455 55.9
Al1 U1 Al3 25_455 1_455 55.9
Al1 U1 Al3 . 1_455 114.7
Al1 U1 Al3 2 1_455 114.7
Si2 Si1 Si2 17_565 . 70.0
Si2 Si1 Si1 17_565 18_455 170.0
Si2 Si1 Si1 . 18_455 100.0
Si2 Si1 Si1 17_565 2_565 100.0
Si2 Si1 Si1 . 2_565 170.0
Si1 Si1 Si1 18_455 2_565 90.0
Si2 Si1 Al3 17_565 17_565 124.7
Si2 Si1 Al3 . 17_565 124.7
Si1 Si1 Al3 18_455 17_565 60.6
Si1 Si1 Al3 2_565 17_565 60.6
Si2 Si1 Al3 17_565 1_455 124.7
Si2 Si1 Al3 . 1_455 124.7
Si1 Si1 Al3 18_455 1_455 60.6
Si1 Si1 Al3 2_565 1_455 60.6
Al3 Si1 Al3 17_565 1_455 92.0
Si2 Si1 U1 17_565 19 111.8
Si2 Si1 U1 . 19 61.7
Si1 Si1 U1 18_455 19 61.5
Si1 Si1 U1 2_565 19 124.4
Al3 Si1 U1 17_565 19 63.9
Al3 Si1 U1 1_455 19 121.9
Si2 Si1 U1 17_565 2_565 61.7
Si2 Si1 U1 . 2_565 111.8
Si1 Si1 U1 18_455 2_565 124.4
Si1 Si1 U1 2_565 2_565 61.5
Al3 Si1 U1 17_565 2_565 121.9
Al3 Si1 U1 1_455 2_565 63.9
U1 Si1 U1 19 2_565 172.8
Si2 Si1 U1 17_565 . 111.8
Si2 Si1 U1 . . 61.7
Si1 Si1 U1 18_455 . 61.5
Si1 Si1 U1 2_565 . 124.4
Al3 Si1 U1 17_565 . 121.9
Al3 Si1 U1 1_455 . 63.9
U1 Si1 U1 19 . 84.6
U1 Si1 U1 2_565 . 94.9
Si2 Si1 U1 17_565 20_565 61.7
Si2 Si1 U1 . 20_565 111.8
Si1 Si1 U1 18_455 20_565 124.4
Si1 Si1 U1 2_565 20_565 61.5
Al3 Si1 U1 17_565 20_565 63.9
Al3 Si1 U1 1_455 20_565 121.9
U1 Si1 U1 19 20_565 94.9
U1 Si1 U1 2_565 20_565 84.6
U1 Si1 U1 . 20_565 172.8
Si3 Al1 Al4 . 26_455 179.1
Si3 Al1 Al3 . 25 84.9
Al4 Al1 Al3 26_455 25 96.0
Si3 Al1 Al1 . 2 57.9
Al4 Al1 Al1 26_455 2 122.6
Al3 Al1 Al1 25 2 59.2
Si3 Al1 Al1 . 4 57.9
Al4 Al1 Al1 26_455 4 122.6
Al3 Al1 Al1 25 4 59.2
Al1 Al1 Al1 2 4 90.0
Si3 Al1 Al4 . . 93.5
Al4 Al1 Al4 26_455 . 85.6
Al3 Al1 Al4 25 . 178.4
Al1 Al1 Al4 2 . 119.9
Al1 Al1 Al4 4 . 119.9
Si3 Al1 U1 . 28 118.7
Al4 Al1 U1 26_455 28 61.8
Al3 Al1 U1 25 28 63.8
Al1 Al1 U1 2 28 123.0
Al1 Al1 U1 4 28 60.8
Al4 Al1 U1 . 28 117.1
Si3 Al1 U1 . 25_455 118.7
Al4 Al1 U1 26_455 25_455 61.8
Al3 Al1 U1 25 25_455 63.8
Al1 Al1 U1 2 25_455 60.8
Al1 Al1 U1 4 25_455 123.0
Al4 Al1 U1 . 25_455 117.1
U1 Al1 U1 28 25_455 93.9
Si3 Al1 Al1 . 28 117.1
Al4 Al1 Al1 26_455 28 62.3
Al3 Al1 Al1 25 28 125.8
Al1 Al1 Al1 2 28 173.7
Al1 Al1 Al1 4 28 90.0
Al4 Al1 Al1 . 28 55.1
U1 Al1 Al1 28 28 62.2
U1 Al1 Al1 25_455 28 124.0
Si3 Al1 Al1 . 26_455 117.1
Al4 Al1 Al1 26_455 26_455 62.3
Al3 Al1 Al1 25 26_455 125.8
Al1 Al1 Al1 2 26_455 90.0
Al1 Al1 Al1 4 26_455 173.7
Al4 Al1 Al1 . 26_455 55.1
U1 Al1 Al1 28 26_455 124.0
U1 Al1 Al1 25_455 26_455 62.2
Al1 Al1 Al1 28 26_455 89.3
Si3 Al1 U1 . . 58.3
Al4 Al1 U1 26_455 . 121.1
Al3 Al1 U1 25 . 120.6
Al1 Al1 U1 2 . 61.8
Al1 Al1 U1 4 . 115.8
Al4 Al1 U1 . . 58.4
U1 Al1 U1 28 . 173.0
U1 Al1 U1 25_455 . 93.1
Al1 Al1 U1 28 . 112.7
Al1 Al1 U1 26_455 . 58.9
Si3 Al1 U1 . 4 58.3
Al4 Al1 U1 26_455 4 121.1
Al3 Al1 U1 25 4 120.6
Al1 Al1 U1 2 4 115.8
Al1 Al1 U1 4 4 61.8
Al4 Al1 U1 . 4 58.4
U1 Al1 U1 28 4 93.1
U1 Al1 U1 25_455 4 173.0
Al1 Al1 U1 28 4 58.9
Al1 Al1 U1 26_455 4 112.7
U1 Al1 U1 . 4 80.0
Si1 Si2 Si1 17_565 . 110.0
Si1 Si2 Al4 17_565 . 71.3
Si1 Si2 Al4 . . 71.3
Si1 Si2 Al4 17_565 17_565 71.3
Si1 Si2 Al4 . 17_565 71.3
Al4 Si2 Al4 . 17_565 111.8
Si1 Si2 U1 17_565 19 134.0
Si1 Si2 U1 . 19 64.5
Al4 Si2 U1 . 19 134.5
Al4 Si2 U1 17_565 19 63.7
Si1 Si2 U1 17_565 4 64.5
Si1 Si2 U1 . 4 134.0
Al4 Si2 U1 . 4 63.7
Al4 Si2 U1 17_565 4 134.5
U1 Si2 U1 19 4 153.4
Si1 Si2 U1 17_565 18 64.5
Si1 Si2 U1 . 18 134.0
Al4 Si2 U1 . 18 134.5
Al4 Si2 U1 17_565 18 63.7
U1 Si2 U1 19 18 86.7
U1 Si2 U1 4 18 87.3
Si1 Si2 U1 17_565 . 134.0
Si1 Si2 U1 . . 64.5
Al4 Si2 U1 . . 63.7
Al4 Si2 U1 17_565 . 134.5
U1 Si2 U1 19 . 87.3
U1 Si2 U1 4 . 86.7
U1 Si2 U1 18 . 153.4
Al1 Si3 Al1 4 . 64.2
Al1 Si3 Al1 4 3 64.2
Al1 Si3 Al1 . 3 97.4
Al1 Si3 Al1 4 2 97.4
Al1 Si3 Al1 . 2 64.2
Al1 Si3 Al1 3 2 64.2
Al1 Si3 U1 4 2 130.4
Al1 Si3 U1 . 2 130.4
Al1 Si3 U1 3 2 66.8
Al1 Si3 U1 2 2 66.8
Al1 Si3 U1 4 4 66.8
Al1 Si3 U1 . 4 66.8
Al1 Si3 U1 3 4 130.4
Al1 Si3 U1 2 4 130.4
U1 Si3 U1 2 4 157.8
Al1 Si3 U1 4 3 66.8
Al1 Si3 U1 . 3 130.4
Al1 Si3 U1 3 3 66.8
Al1 Si3 U1 2 3 130.4
U1 Si3 U1 2 3 87.9
U1 Si3 U1 4 3 87.9
Al1 Si3 U1 4 . 130.4
Al1 Si3 U1 . . 66.8
Al1 Si3 U1 3 . 130.4
Al1 Si3 U1 2 . 66.8
U1 Si3 U1 2 . 87.9
U1 Si3 U1 4 . 87.9
U1 Si3 U1 3 . 157.8
Al1 Al3 Al1 27 26 61.6
Al1 Al3 Al1 27 28 61.6
Al1 Al3 Al1 26 28 92.8
Al1 Al3 Al1 27 25 92.8
Al1 Al3 Al1 26 25 61.6
Al1 Al3 Al1 28 25 61.6
Al1 Al3 Si1 27 18 177.6
Al1 Al3 Si1 26 18 119.7
Al1 Al3 Si1 28 18 119.7
Al1 Al3 Si1 25 18 89.6
Al1 Al3 Si1 27 17_565 119.7
Al1 Al3 Si1 26 17_565 177.6
Al1 Al3 Si1 28 17_565 89.6
Al1 Al3 Si1 25 17_565 119.7
Si1 Al3 Si1 18 17_565 58.8
Al1 Al3 Si1 27 1_655 119.7
Al1 Al3 Si1 26 1_655 89.6
Al1 Al3 Si1 28 1_655 177.6
Al1 Al3 Si1 25 1_655 119.7
Si1 Al3 Si1 18 1_655 58.8
Si1 Al3 Si1 17_565 1_655 88.0
Al1 Al3 Si1 27 2_665 89.6
Al1 Al3 Si1 26 2_665 119.7
Al1 Al3 Si1 28 2_665 119.7
Al1 Al3 Si1 25 2_665 177.6
Si1 Al3 Si1 18 2_665 88.0
Si1 Al3 Si1 17_565 2_665 58.8
Si1 Al3 Si1 1_655 2_665 58.8
Al1 Al3 U1 27 4 121.9
Al1 Al3 U1 26 4 121.9
Al1 Al3 U1 28 4 60.3
Al1 Al3 U1 25 4 60.3
Si1 Al3 U1 18 4 59.5
Si1 Al3 U1 17_565 4 59.5
Si1 Al3 U1 1_655 4 118.3
Si1 Al3 U1 2_665 4 118.3
Al1 Al3 U1 27 2_665 60.3
Al1 Al3 U1 26 2_665 60.3
Al1 Al3 U1 28 2_665 121.9
Al1 Al3 U1 25 2_665 121.9
Si1 Al3 U1 18 2_665 118.3
Si1 Al3 U1 17_565 2_665 118.3
Si1 Al3 U1 1_655 2_665 59.5
Si1 Al3 U1 2_665 2_665 59.5
U1 Al3 U1 4 2_665 177.3
Al1 Al3 U1 27 1_655 121.9
Al1 Al3 U1 26 1_655 60.3
Al1 Al3 U1 28 1_655 121.9
Al1 Al3 U1 25 1_655 60.3
Si1 Al3 U1 18 1_655 59.5
Si1 Al3 U1 17_565 1_655 118.3
Si1 Al3 U1 1_655 1_655 59.5
Si1 Al3 U1 2_665 1_655 118.3
U1 Al3 U1 4 1_655 90.0
U1 Al3 U1 2_665 1_655 90.0
Al1 Al3 U1 27 3_565 60.3
Al1 Al3 U1 26 3_565 121.9
Al1 Al3 U1 28 3_565 60.3
Al1 Al3 U1 25 3_565 121.9
Si1 Al3 U1 18 3_565 118.3
Si1 Al3 U1 17_565 3_565 59.5
Si1 Al3 U1 1_655 3_565 118.3
Si1 Al3 U1 2_665 3_565 59.5
U1 Al3 U1 4 3_565 90.0
U1 Al3 U1 2_665 3_565 90.0
U1 Al3 U1 1_655 3_565 177.3
Si2 Al4 Si2 . 17_565 68.2
Si2 Al4 Al1 . 28 122.5
Si2 Al4 Al1 17_565 28 122.5
Si2 Al4 Al1 . 26_455 122.5
Si2 Al4 Al1 17_565 26_455 122.5
Al1 Al4 Al1 28 26_455 99.2
Si2 Al4 U1 . . 61.1
Si2 Al4 U1 17_565 . 110.1
Al1 Al4 U1 28 . 124.4
Al1 Al4 U1 26_455 . 62.9
Si2 Al4 U1 . 3_565 110.1
Si2 Al4 U1 17_565 3_565 61.1
Al1 Al4 U1 28 3_565 62.9
Al1 Al4 U1 26_455 3_565 124.4
U1 Al4 U1 . 3_565 170.4
Si2 Al4 U1 . 4 61.1
Si2 Al4 U1 17_565 4 110.1
Al1 Al4 U1 28 4 62.9
Al1 Al4 U1 26_455 4 124.4
U1 Al4 U1 . 4 84.1
U1 Al4 U1 3_565 4 95.1
Si2 Al4 U1 . 2_565 110.1
Si2 Al4 U1 17_565 2_565 61.1
Al1 Al4 U1 28 2_565 124.4
Al1 Al4 U1 26_455 2_565 62.9
U1 Al4 U1 . 2_565 95.1
U1 Al4 U1 3_565 2_565 84.1
U1 Al4 U1 4 2_565 170.4
Si2 Al4 Al1 . 3_565 169.3
Si2 Al4 Al1 17_565 3_565 101.1
Al1 Al4 Al1 28 3_565 62.6
Al1 Al4 Al1 26_455 3_565 62.6
U1 Al4 Al1 . 3_565 125.4
U1 Al4 Al1 3_565 3_565 62.6
U1 Al4 Al1 4 3_565 125.4
U1 Al4 Al1 2_565 3_565 62.6
Si2 Al4 Al1 . . 101.1
Si2 Al4 Al1 17_565 . 169.3
Al1 Al4 Al1 28 . 62.6
Al1 Al4 Al1 26_455 . 62.6
U1 Al4 Al1 . . 62.6
U1 Al4 Al1 3_565 . 125.4
U1 Al4 Al1 4 . 62.6
U1 Al4 Al1 2_565 . 125.4
Al1 Al4 Al1 3_565 . 89.7

loop_
_geom_bond_atom_site_label_1
_geom_bond_atom_site_label_2
_geom_bond_site_symmetry_2
_geom_bond_distance
U1 Si3 . 2.8633
U1 Si2 2 2.8952
U1 Si2 . 2.8952
U1 Al4 . 2.9650
U1 Al4 2 2.9650
U1 Si1 18_455 2.9681
U1 Si1 . 2.9681
U1 Al1 26_455 2.9937
U1 Al1 25_455 2.9937
U1 Al1 . 3.0918
U1 Al1 2 3.0918
U1 Al3 1_455 3.0937
Si1 Si2 17_565 2.6528
Si1 Si2 . 2.6528
Si1 Si1 18_455 2.8283
Si1 Si1 2_565 2.8283
Si1 Al3 17_565 2.8786
Si1 Al3 1_455 2.8787
Si1 U1 19 2.9681
Si1 U1 2_565 2.9681
Si1 U1 20_565 2.9681
Al1 Si3 . 2.7516
Al1 Al4 26_455 2.7649
Al1 Al3 25 2.8549
Al1 Al1 2 2.9243
Al1 Al1 4 2.9243
Al1 Al4 . 2.9871
Al1 U1 28 2.9937
Al1 U1 25_455 2.9937
Al1 Al1 28 2.9958
Al1 Al1 26_455 2.9958
Al1 U1 4 3.0918
Si2 Si1 17_565 2.6528
Si2 Al4 . 2.7133
Si2 Al4 17_565 2.7133
Si2 U1 19 2.8952
Si2 U1 4 2.8952
Si2 U1 18 2.8952
Si3 Al1 4 2.7516
Si3 Al1 3 2.7516
Si3 Al1 2 2.7516
Si3 U1 2 2.8633
Si3 U1 4 2.8633
Si3 U1 3 2.8633
Al3 Al1 27 2.8549
Al3 Al1 26 2.8549
Al3 Al1 28 2.8549
Al3 Al1 25 2.8549
Al3 Si1 18 2.8787
Al3 Si1 17_565 2.8787
Al3 Si1 1_655 2.8787
Al3 Si1 2_665 2.8787
Al3 U1 4 3.0937
Al3 U1 2_665 3.0937
Al3 U1 1_655 3.0937
Al3 U1 3_565 3.0937
Al4 Si2 17_565 2.7133
Al4 Al1 28 2.7649
Al4 Al1 26_455 2.7649
Al4 U1 3_565 2.9650
Al4 U1 4 2.9650
Al4 U1 2_565 2.9650
Al4 Al1 3_565 2.9871
